data_8104207
loop_
_publ_author_name
'Ruck, M.'
'Hoppe, D.'
'Simon, P.'

_publ_section_title
;
 Phosphorus-rich phosphorus selenides P(14+x)Se (x = 1, 5)
;
_journal_name_full 'Zeitschrift fuer Kristallographie (149,1979-)'
_journal_page_first 265
_journal_page_last 268
_journal_volume 220
_journal_year 2005
_chemical_formula_sum 'P4.76 Se0.25'
_space_group_IT_number 62
_symmetry_space_group_name_Hall '-P 2ac 2n'
_symmetry_space_group_name_H-M 'P n m a'
_cell_angle_alpha 90
_cell_angle_beta 90
_cell_angle_gamma 90
_cell_formula_units_Z 4
_cell_length_a 9.917
_cell_length_b 3.23
_cell_length_c 13.41
_cell_volume 429.548
_citation_journal_id_ASTM ZEKRDZ
_cod_data_source_file Ruck_ZEKRDZ_2005_1737.cif
_cod_data_source_block P4.76Se0.25
_cod_original_cell_volume 429.5479
_cod_database_code 8104207

loop_
_symmetry_equiv_pos_as_xyz
x,y,z
-x+1/2,-y,z+1/2
x+1/2,-y+1/2,-z+1/2
-x,y+1/2,-z
-x,-y,-z
x-1/2,y,-z-1/2
-x-1/2,y-1/2,z-1/2
x,-y-1/2,z

loop_
_atom_site_label
_atom_site_type_symbol
_atom_site_fract_x
_atom_site_fract_y
_atom_site_fract_z
_atom_site_occupancy
_atom_site_U_iso_or_equiv
P3 P 0.152 0.75 0.4981 1 0.0
Se1 Se-2 0.421 0.25 0.3713 0.25 0.0
P5 P 0.398 0.111 0.3671 0.38 0.0
P4 P 0.2989 0.25 0.5156 1 0.0
P1 P 0.2238 0.25 0.2708 1 0.0
P2 P 0.1004 0.75 0.3326 1 0.0
